data_2210798
loop_
_publ_author_name
'Gustavo Portalone'
'Marcello Colapietro'

_publ_section_title
;
 Redetermination of ammonium oxalate oxalic acid dihydrate
;
_journal_coeditor_code TK2071
_journal_issue 10
_journal_name_full 'Acta Crystallographica Section E'
_journal_page_first o4725
_journal_page_last o4727
_journal_paper_doi 10.1107/S1600536806038748
_journal_volume 62
_journal_year 2006
_chemical_formula_iupac 'N1 H4 + , C2 H O4 - , C2 H2 O4 , 2H2 O'
_chemical_formula_moiety 'H4 N + , C2 H O4 - , C2 H2 O4 , 2H2 O'
_chemical_formula_sum 'C4 H11 N O10'
_chemical_formula_weight 233.14
_chemical_name_systematic
;
ammonium oxalate oxalic acid dihydrate
;
_space_group_IT_number 2
_symmetry_cell_setting triclinic
_symmetry_space_group_name_Hall '-P 1'
_symmetry_space_group_name_H-M 'P -1'
_atom_sites_solution_hydrogens geom
_atom_sites_solution_primary direct
_atom_sites_solution_secondary difmap
_audit_creation_method SHELXL97
_cell_angle_alpha 94.172(10)
_cell_angle_beta 100.274(10)
_cell_angle_gamma 97.704(10)
_cell_formula_units_Z 2
_cell_length_a 6.3387(8)
_cell_length_b 7.2227(9)
_cell_length_c 10.5527(11)
_cell_measurement_reflns_used 121
_cell_measurement_temperature 298(2)
_cell_measurement_theta_max 24
_cell_measurement_theta_min 20
_cell_volume 468.77(10)
_computing_cell_refinement XCS
_computing_data_collection 'XCS (Colapietro <i>et al.</i>,  1992)'
_computing_data_reduction XCS
_computing_molecular_graphics 'ORTEP-3 (Farrugia, 1997)'
_computing_publication_material SHELXL97
_computing_structure_refinement 'SHELXL97 (Sheldrick, 1997)'
_computing_structure_solution 'SIR97 (Altomare <i>et al.</i>,  1999)'
_diffrn_ambient_temperature 298(2)
_diffrn_measured_fraction_theta_full 0.959
_diffrn_measured_fraction_theta_max 0.959
_diffrn_measurement_device_type 'Huber CS four-circle'
_diffrn_measurement_method \w
_diffrn_radiation_monochromator graphite
_diffrn_radiation_source 'X-ray tube'
_diffrn_radiation_type MoK\a
_diffrn_radiation_wavelength 0.710689
_diffrn_reflns_av_R_equivalents 0.021
_diffrn_reflns_av_sigmaI/netI 0.011
_diffrn_reflns_limit_h_max 11
_diffrn_reflns_limit_h_min 0
_diffrn_reflns_limit_k_max 13
_diffrn_reflns_limit_k_min -13
_diffrn_reflns_limit_l_max 19
_diffrn_reflns_limit_l_min -19
_diffrn_reflns_number 6934
_diffrn_reflns_theta_full 42.0
_diffrn_reflns_theta_max 42.0
_diffrn_reflns_theta_min 2.9
_diffrn_standards_decay_% 1
_diffrn_standards_interval_count 97
_diffrn_standards_number 3
_exptl_absorpt_coefficient_mu 0.170
_exptl_absorpt_correction_type none
_exptl_crystal_colour colourless
_exptl_crystal_density_diffrn 1.652
_exptl_crystal_density_method 'not measured'
_exptl_crystal_description block
_exptl_crystal_F_000 244
_exptl_crystal_size_max 0.30
_exptl_crystal_size_mid 0.20
_exptl_crystal_size_min 0.20
_refine_diff_density_max 0.44
_refine_diff_density_min -0.31
_refine_ls_extinction_method none
_refine_ls_goodness_of_fit_ref 1.04
_refine_ls_hydrogen_treatment refall
_refine_ls_matrix_type full
_refine_ls_number_parameters 180
_refine_ls_number_reflns 6283
_refine_ls_number_restraints 0
_refine_ls_restrained_S_all 1.04
_refine_ls_R_factor_all 0.050
_refine_ls_R_factor_gt 0.043
_refine_ls_shift/su_max 0.000
_refine_ls_shift/su_mean 0.000
_refine_ls_structure_factor_coef Fsqd
_refine_ls_weighting_details 'calc w = 1/[\s^2^(Fo^2^)+(0.0705P)^2^+0.0474P] where P=(Fo^2^+2Fc^2^)/3'
_refine_ls_weighting_scheme calc
_refine_ls_wR_factor_gt 0.127
_refine_ls_wR_factor_ref 0.132
_reflns_number_gt 5265
_reflns_number_total 6283
_reflns_threshold_expression I>2\s(I)
_cod_data_source_file tk2071.cif
_cod_data_source_block I
_cod_database_code 2210798
_cod_database_fobs_code 2210798

loop_
_symmetry_equiv_pos_as_xyz
'x, y, z'
'-x, -y, -z'

loop_
_atom_site_type_symbol
_atom_site_label
_atom_site_fract_x
_atom_site_fract_y
_atom_site_fract_z
_atom_site_U_iso_or_equiv
_atom_site_adp_type
_atom_site_calc_flag
_atom_site_occupancy
O O1 0.66148(9) 0.66530(8) 0.43215(5) 0.03350(10) Uani d 1
O O2 0.49852(9) 0.07707(9) 0.34789(5) 0.03568(11) Uani d 1
O O3 0.34181(10) 0.49021(8) 0.34594(5) 0.03643(12) Uani d 1
O O4 0.23800(9) -0.09787(8) 0.42365(5) 0.03535(11) Uani d 1
O O5 0.81598(13) 0.43035(7) 0.18644(5) 0.04050(14) Uani d 1
O O6 0.72643(11) 0.15335(7) 0.06757(5) 0.03674(12) Uani d 1
O O7 0.66656(11) 0.33721(7) -0.14887(5) 0.03692(12) Uani d 1
O O8 0.76210(11) 0.60954(7) -0.02241(5) 0.03831(13) Uani d 1
O O9 0.23164(10) 0.07154(8) 0.14523(5) 0.03311(10) Uani d 1
O O10 0.94415(10) 0.25231(11) 0.37405(6) 0.04401(15) Uani d 1
N N1 0.84141(11) 0.84410(8) 0.22442(6) 0.03114(10) Uani d 1
C C1 0.50660(10) 0.54737(7) 0.43714(5) 0.02526(9) Uani d 1
C C2 0.41858(10) -0.00905(8) 0.43560(5) 0.02634(9) Uani d 1
C C3 0.75572(10) 0.32392(8) 0.07806(5) 0.02591(9) Uani d 1
C C4 0.72488(10) 0.43596(8) -0.04184(5) 0.02586(9) Uani d 1
H H1 0.239(3) 0.186(3) 0.1174(18) 0.074(5) Uiso d 1
H H2 0.255(2) 0.003(2) 0.0830(15) 0.053(4) Uiso d 1
H H3 0.862(4) 0.218(3) 0.437(2) 0.093(6) Uiso d 1
H H4 1.070(3) 0.304(2) 0.4216(19) 0.070(5) Uiso d 1
H H5 0.866(3) 0.357(2) 0.2592(15) 0.055(4) Uiso d 1
H H6 0.393(3) 0.071(2) 0.2627(17) 0.069(5) Uiso d 1
H H7 0.347(3) 0.554(3) 0.2609(19) 0.075(5) Uiso d 1
H H8 0.760(3) 0.800(3) 0.2804(18) 0.073(5) Uiso d 1
H H9 0.973(3) 0.867(2) 0.2685(16) 0.058(4) Uiso d 1
H H10 0.795(4) 0.943(3) 0.188(2) 0.095(6) Uiso d 1
H H11 0.815(2) 0.750(2) 0.1599(15) 0.052(4) Uiso d 1

loop_
_atom_site_aniso_label
_atom_site_aniso_U_11
_atom_site_aniso_U_22
_atom_site_aniso_U_33
_atom_site_aniso_U_12
_atom_site_aniso_U_13
_atom_site_aniso_U_23
O1 0.0368(2) 0.0350(2) 0.02636(18) -0.00582(17) 0.00462(16) 0.01145(16)
O2 0.0339(2) 0.0455(3) 0.02599(19) -0.00090(19) 0.00202(16) 0.01405(18)
O3 0.0426(3) 0.0356(2) 0.02447(18) -0.00835(19) -0.00450(17) 0.01198(16)
O4 0.0306(2) 0.0423(3) 0.0290(2) -0.00429(17) -0.00101(16) 0.01066(18)
O5 0.0714(4) 0.0268(2) 0.02048(17) 0.0063(2) 0.0011(2) 0.00472(14)
O6 0.0594(3) 0.02220(17) 0.02691(19) 0.00290(18) 0.0036(2) 0.00826(14)
O7 0.0583(3) 0.0279(2) 0.02035(16) 0.00007(19) -0.00063(18) 0.00594(14)
O8 0.0653(4) 0.02177(17) 0.0267(2) 0.0053(2) 0.0044(2) 0.00816(15)
O9 0.0437(3) 0.0316(2) 0.02445(18) 0.00745(18) 0.00410(17) 0.00880(15)
O10 0.0366(3) 0.0581(4) 0.0332(2) -0.0065(2) -0.00142(19) 0.0222(2)
N1 0.0374(3) 0.0266(2) 0.0281(2) -0.00018(17) 0.00499(18) 0.00645(16)
C1 0.0323(2) 0.02228(18) 0.02043(18) 0.00096(16) 0.00349(15) 0.00656(14)
C2 0.0286(2) 0.0266(2) 0.02299(19) 0.00306(16) 0.00198(16) 0.00588(15)
C3 0.0342(2) 0.02283(19) 0.02089(18) 0.00418(16) 0.00387(16) 0.00705(14)
C4 0.0335(2) 0.02303(19) 0.02084(18) 0.00365(16) 0.00293(16) 0.00756(14)

loop_
_atom_type_symbol
_atom_type_description
_atom_type_scat_dispersion_real
_atom_type_scat_dispersion_imag
_atom_type_scat_source
O O 0.0106 0.0060 'International Tables Vol C Tables 4.2.6.8 and 6.1.1.4'
N N 0.0061 0.0033 'International Tables Vol C Tables 4.2.6.8 and 6.1.1.4'
C C 0.0033 0.0016 'International Tables Vol C Tables 4.2.6.8 and 6.1.1.4'
H H 0.0000 0.0000 'International Tables Vol C Tables 4.2.6.8 and 6.1.1.4'

loop_
_geom_angle_atom_site_label_1
_geom_angle_atom_site_label_2
_geom_angle_atom_site_label_3
_geom_angle_site_symmetry_3
_geom_angle
_geom_angle_publ_flag
C2 O2 H6 . 113.9(9) ?
C1 O3 H7 . 114.2(10) ?
C3 O5 H5 . 111.3(9) ?
H1 O9 H2 . 103.7(15) ?
H1 O9 H6 . 110.8(14) ?
H2 O9 H6 . 112.2(12) ?
H3 O10 H4 . 102.3(17) ?
H8 N1 H9 . 104.9(15) ?
H8 N1 H10 . 112.7(18) ?
H9 N1 H10 . 114.3(16) ?
H8 N1 H11 . 103.1(14) ?
H9 N1 H11 . 115.9(14) ?
H10 N1 H11 . 105.6(17) ?
O1 C1 O3 . 126.54(5) y
O1 C1 C1 2_666 120.29(7) y
O3 C1 C1 2_666 113.16(6) y
O4 C2 O2 . 126.72(6) y
O4 C2 C2 2_656 120.98(7) y
O2 C2 C2 2_656 112.30(6) y
O6 C3 O5 . 125.20(5) y
O6 C3 C4 . 121.59(5) y
O5 C3 C4 . 113.21(5) y
O8 C4 O7 . 127.69(5) y
O8 C4 C3 . 117.30(5) y
O7 C4 C3 . 115.00(5) y

loop_
_geom_bond_atom_site_label_1
_geom_bond_atom_site_label_2
_geom_bond_site_symmetry_2
_geom_bond_distance
_geom_bond_publ_flag
O1 C1 . 1.2219(7) y
O2 C2 . 1.2912(8) y
O2 H6 . 1.016(18) ?
O3 C1 . 1.2867(8) y
O3 H7 . 1.042(19) ?
O4 C2 . 1.2155(8) y
O5 C3 . 1.2970(8) y
O5 H5 . 0.995(16) ?
O6 C3 . 1.2150(7) y
O7 C4 . 1.2586(8) y
O8 C4 . 1.2392(7) y
O9 H1 . 0.89(2) ?
O9 H2 . 0.838(16) ?
O9 H6 . 1.459(18) ?
O10 H3 . 0.94(2) ?
O10 H4 . 0.879(19) ?
N1 H8 . 0.90(2) ?
N1 H9 . 0.866(18) ?
N1 H10 . 0.89(2) ?
N1 H11 . 0.903(16) ?
C1 C1 2_666 1.5464(10) y
C2 C2 2_656 1.5386(11) y
C3 C4 . 1.5483(7) y

loop_
_geom_hbond_atom_site_label_D
_geom_hbond_atom_site_label_H
_geom_hbond_atom_site_label_A
_geom_hbond_site_symmetry_A
_geom_hbond_distance_DH
_geom_hbond_distance_HA
_geom_hbond_distance_DA
_geom_hbond_angle_DHA
O2 H6 O9 . 1.016(18) 1.459(18) 2.4731(8) 175.7(17)
O3 H7 O7 2_665 1.042(19) 1.463(19) 2.4974(7) 171.3(18)
O5 H5 O10 . 0.995(16) 1.517(16) 2.5120(8) 177.4(14)
O9 H2 O6 2_655 0.838(16) 1.913(17) 2.7476(9) 173.4(15)
O9 H1 O8 2_665 0.89(2) 1.85(2) 2.7231(8) 166.7(18)
O10 H4 O1 2_766 0.879(19) 2.06(2) 2.8959(9) 158.3(16)
O10 H3 O4 2_656 0.94(2) 1.92(2) 2.8311(8) 162(2)
N1 H8 O1 . 0.90(2) 2.079(19) 2.9466(8) 162.0(17)
N1 H9 O4 1_665 0.866(18) 2.101(18) 2.9359(9) 161.6(15)
N1 H10 O6 1_565 0.89(2) 2.09(2) 2.9671(8) 166(2)
N1 H11 O8 . 0.903(16) 2.058(16) 2.9275(9) 161.2(14)

loop_
_geom_torsion_atom_site_label_1
_geom_torsion_atom_site_label_2
_geom_torsion_atom_site_label_3
_geom_torsion_atom_site_label_4
_geom_torsion
O6 C3 C4 O8 -178.70(7)
O5 C3 C4 O8 0.76(9)
O6 C3 C4 O7 0.48(10)
O5 C3 C4 O7 179.94(7)
